data_7713624
loop_
_publ_author_name
'Xu, Vivian'
'Pandey, Bedraj'
'Jayawardhena, J. P. I. Dulmini'
'Krause, Jeanette A.'
'Guan, Hairong'

_publ_section_title
;
 The curious cases of tetrahydrosalen-type ligands interacting with
 Ni(II): structures and ligand-based oxidation reactions
;
_journal_name_full 'Dalton Transactions'
_journal_paper_doi 10.1039/D3DT02023A
_journal_year 2023
_chemical_formula_moiety 'C44 H46 N4 O4 Ni,C H Cl3'
_chemical_formula_sum 'C45 H47 Cl3 N4 Ni O4'
_chemical_formula_weight 872.92
_space_group_crystal_system triclinic
_space_group_IT_number 2
_space_group_name_Hall '-P 1'
_space_group_name_H-M_alt 'P -1'
_atom_sites_solution_hydrogens mixed
_atom_sites_solution_primary direct
_atom_sites_solution_secondary difmap
_audit_creation_method SHELXL-2017/1
_audit_update_record
;
2023-06-26 deposited with the CCDC.	2023-08-01 downloaded from the CCDC.
;
_cell_angle_alpha 104.362(2)
_cell_angle_beta 92.6794(18)
_cell_angle_gamma 96.6847(18)
_cell_formula_units_Z 4
_cell_length_a 8.7410(4)
_cell_length_b 20.9370(13)
_cell_length_c 23.4276(14)
_cell_measurement_reflns_used 9806
_cell_measurement_temperature 150(2)
_cell_measurement_theta_max 28.16
_cell_measurement_theta_min 2.28
_cell_volume 4112.5(4)
_computing_cell_refinement 'Bruker SAINT v8.38A (Bruker, 2016)'
_computing_data_collection 'Bruker APEX3 v2018.7.2 (Bruker, 2018)'
_computing_data_reduction 'Bruker SAINT v8.38A (Bruker, 2016)'
_computing_molecular_graphics 'Bruker SHELXTL v6.14'
_computing_publication_material 'Bruker SHELXTL v6.14'
_computing_structure_refinement 'SHELXL-2017/1 (Sheldrick, 2017, G.M. Sheldrick (2015) Acta Cryst., C71, 3-8)'
_computing_structure_solution 'Bruker SHELXTL v6.14'
_diffrn_ambient_temperature 150(2)
_diffrn_measured_fraction_theta_full 0.999
_diffrn_measured_fraction_theta_max 0.998
_diffrn_measurement_device_type 'Bruker D8 Venture Photon-II'
_diffrn_measurement_method '\w-\f scans'
_diffrn_radiation_monochromator 'multilayer mirror'
_diffrn_radiation_type MoK\a
_diffrn_radiation_wavelength 0.71073
_diffrn_reflns_av_R_equivalents 0.0648
_diffrn_reflns_av_unetI/netI 0.0326
_diffrn_reflns_Laue_measured_fraction_full 0.999
_diffrn_reflns_Laue_measured_fraction_max 0.998
_diffrn_reflns_limit_h_max 11
_diffrn_reflns_limit_h_min -11
_diffrn_reflns_limit_k_max 27
_diffrn_reflns_limit_k_min -27
_diffrn_reflns_limit_l_max 31
_diffrn_reflns_limit_l_min -31
_diffrn_reflns_number 221560
_diffrn_reflns_point_group_measured_fraction_full 0.999
_diffrn_reflns_point_group_measured_fraction_max 0.998
_diffrn_reflns_theta_full 25.242
_diffrn_reflns_theta_max 28.335
_diffrn_reflns_theta_min 1.996
_diffrn_source 'Incoatec Mo-microfocus 3.0'
_exptl_absorpt_coefficient_mu 0.716
_exptl_absorpt_correction_T_max 0.862
_exptl_absorpt_correction_T_min 0.817
_exptl_absorpt_correction_type multi-scan
_exptl_absorpt_process_details 'SADABS 2016/2 (L.Krause, et al. J. Appl. Cryst. (2015), 48, 3-10)'
_exptl_crystal_colour colorless
_exptl_crystal_density_diffrn 1.410
_exptl_crystal_description needle
_exptl_crystal_F_000 1824
_exptl_crystal_size_max 0.197
_exptl_crystal_size_mid 0.025
_exptl_crystal_size_min 0.018
_refine_diff_density_max 0.635
_refine_diff_density_min -0.754
_refine_diff_density_rms 0.063
_refine_ls_extinction_method none
_refine_ls_goodness_of_fit_ref 1.032
_refine_ls_hydrogen_treatment mixed
_refine_ls_matrix_type full
_refine_ls_number_parameters 1108
_refine_ls_number_reflns 20498
_refine_ls_number_restraints 48
_refine_ls_restrained_S_all 1.046
_refine_ls_R_factor_all 0.0618
_refine_ls_R_factor_gt 0.0424
_refine_ls_shift/su_max 0.001
_refine_ls_shift/su_mean 0.000
_refine_ls_structure_factor_coef Fsqd
_refine_ls_weighting_details 'w=1/[\s^2^(Fo^2^)+(0.0386P)^2^+3.9910P] where P=(Fo^2^+2Fc^2^)/3'
_refine_ls_weighting_scheme calc
_refine_ls_wR_factor_gt 0.0951
_refine_ls_wR_factor_ref 0.1060
_reflns_Friedel_coverage 0.000
_reflns_number_gt 15926
_reflns_number_total 20498
_reflns_threshold_expression 'I > 2\s(I)'
_cod_data_source_file d3dt02023a2.cif
_cod_data_source_block NiHsalophan-Me2_chloroform
_cod_database_code 7713624
_shelx_shelxl_version_number 2017/1
_shelx_space_group_comment
;
The symmetry employed for this shelxl refinement is uniquely defined
by the following loop, which should always be used as a source of
symmetry information in preference to the above space-group names.
They are only intended as comments.
;
_shelx_estimated_absorpt_t_min 0.872
_shelx_estimated_absorpt_t_max 0.987

loop_
_space_group_symop_operation_xyz
'x, y, z'
'-x, -y, -z'

loop_
_atom_site_label
_atom_site_type_symbol
_atom_site_fract_x
_atom_site_fract_y
_atom_site_fract_z
_atom_site_U_iso_or_equiv
_atom_site_adp_type
_atom_site_occupancy
_atom_site_site_symmetry_order
_atom_site_calc_flag
_atom_site_refinement_flags_posn
_atom_site_refinement_flags_adp
_atom_site_refinement_flags_occupancy
_atom_site_disorder_assembly
_atom_site_disorder_group
Ni1 Ni 0.38390(3) 0.69004(2) 0.21598(2) 0.01631(6) Uani 1 1 d . . . . .
O1A O 0.56556(15) 0.63687(7) 0.22527(6) 0.0202(3) Uani 1 1 d . . . . .
O2A O 0.20002(15) 0.74284(7) 0.20762(6) 0.0206(3) Uani 1 1 d . . . . .
H5 H 0.576(3) 0.6004(12) 0.2806(11) 0.025 Uiso 1 1 d . U . . .
O3A O 0.5744(2) 0.58230(9) 0.31003(8) 0.0388(4) Uani 1 1 d . . . . .
O4A O 0.17928(19) 0.79695(8) 0.12281(7) 0.0331(4) Uani 1 1 d . . . . .
H6 H 0.179(3) 0.7784(14) 0.1507(12) 0.040 Uiso 1 1 d . U . . .
N1A N 0.54645(18) 0.76812(8) 0.20484(8) 0.0197(3) Uani 1 1 d . . . . .
H1 H 0.527(3) 0.7778(12) 0.1709(11) 0.024 Uiso 1 1 d . U . . .
N2A N 0.42008(19) 0.74660(8) 0.30579(7) 0.0196(3) Uani 1 1 d . . . . .
H2 H 0.328(3) 0.7485(11) 0.3195(10) 0.023 Uiso 1 1 d . U . . .
N3A N 0.22394(18) 0.61130(8) 0.22683(7) 0.0181(3) Uani 1 1 d . . . . .
H3 H 0.243(3) 0.6007(11) 0.2591(11) 0.022 Uiso 1 1 d . U . . .
N4A N 0.34899(19) 0.63429(8) 0.12605(7) 0.0202(3) Uani 1 1 d . . . . .
H4 H 0.441(3) 0.6345(12) 0.1141(10) 0.024 Uiso 1 1 d . U . . .
C1A C 0.6588(2) 0.62908(10) 0.18072(8) 0.0207(4) Uani 1 1 d . . . . .
C2A C 0.6863(2) 0.56536(11) 0.14878(9) 0.0262(4) Uani 1 1 d . . . . .
C3A C 0.7738(2) 0.56088(13) 0.09980(10) 0.0333(5) Uani 1 1 d . . . . .
H3A H 0.791252 0.518244 0.077369 0.040 Uiso 1 1 calc R U . . .
C4A C 0.8358(2) 0.61673(14) 0.08308(10) 0.0352(5) Uani 1 1 d . . . . .
H4A H 0.892526 0.612160 0.049013 0.042 Uiso 1 1 calc R U . . .
C5A C 0.8146(2) 0.67953(13) 0.11626(10) 0.0301(5) Uani 1 1 d . . . . .
H5A H 0.859651 0.718050 0.105613 0.036 Uiso 1 1 calc R U . . .
C6A C 0.7273(2) 0.68599(11) 0.16523(9) 0.0222(4) Uani 1 1 d . . . . .
C7A C 0.7107(2) 0.75260(10) 0.20504(10) 0.0235(4) Uani 1 1 d . . . . .
H7A H 0.776793 0.787477 0.192379 0.028 Uiso 1 1 calc R U . . .
H7B H 0.748027 0.753803 0.245891 0.028 Uiso 1 1 calc R U . . .
C8A C 0.5326(2) 0.82541(10) 0.25275(9) 0.0225(4) Uani 1 1 d . . . . .
C9A C 0.5761(2) 0.89016(11) 0.24859(11) 0.0289(5) Uani 1 1 d . . . . .
H9A H 0.616068 0.897909 0.213536 0.035 Uiso 1 1 calc R U . . .
C10A C 0.5606(3) 0.94332(11) 0.29611(11) 0.0333(5) Uani 1 1 d . . . . .
H10A H 0.589952 0.987511 0.293320 0.040 Uiso 1 1 calc R U . . .
C11A C 0.5031(3) 0.93272(11) 0.34715(11) 0.0348(5) Uani 1 1 d . . . . .
H11A H 0.493200 0.969406 0.379411 0.042 Uiso 1 1 calc R U . . .
C12A C 0.4596(3) 0.86796(11) 0.35135(10) 0.0293(5) Uani 1 1 d . . . . .
H12A H 0.420060 0.860481 0.386561 0.035 Uiso 1 1 calc R U . . .
C13A C 0.4738(2) 0.81446(10) 0.30422(9) 0.0224(4) Uani 1 1 d . . . . .
C14A C 0.5165(2) 0.72183(10) 0.34801(9) 0.0235(4) Uani 1 1 d . . . . .
H14A H 0.548395 0.758028 0.384163 0.028 Uiso 1 1 calc R U . . .
H14B H 0.610798 0.707623 0.329659 0.028 Uiso 1 1 calc R U . . .
C15A C 0.4251(2) 0.66405(11) 0.36395(9) 0.0235(4) Uani 1 1 d . . . . .
C16A C 0.3022(3) 0.67589(13) 0.39960(10) 0.0334(5) Uani 1 1 d . . . . .
H16A H 0.277254 0.719902 0.412458 0.040 Uiso 1 1 calc R U . . .
C17A C 0.2164(3) 0.62501(16) 0.41651(12) 0.0453(7) Uani 1 1 d . . . . .
H17A H 0.132370 0.633814 0.440267 0.054 Uiso 1 1 calc R U . . .
C18A C 0.2541(3) 0.56106(15) 0.39852(12) 0.0453(7) Uani 1 1 d . . . . .
H18A H 0.196618 0.526329 0.411084 0.054 Uiso 1 1 calc R U . . .
C19A C 0.3732(3) 0.54648(12) 0.36270(10) 0.0341(5) Uani 1 1 d . . . . .
C20A C 0.4588(2) 0.59857(11) 0.34450(9) 0.0256(4) Uani 1 1 d . . . . .
C21A C 0.6265(3) 0.50457(11) 0.16836(11) 0.0324(5) Uani 1 1 d . . . . .
H21A H 0.520825 0.507890 0.179954 0.049 Uiso 1 1 calc R U . . .
H21B H 0.692893 0.501361 0.202143 0.049 Uiso 1 1 calc R U . . .
H21C H 0.626691 0.464857 0.135756 0.049 Uiso 1 1 calc R U . . .
C22A C 0.4146(4) 0.47718(13) 0.34277(13) 0.0509(7) Uani 1 1 d . . . . .
H22A H 0.516193 0.475302 0.361338 0.076 Uiso 1 1 calc R U . . .
H22B H 0.417574 0.465003 0.299693 0.076 Uiso 1 1 calc R U . . .
H22C H 0.336906 0.446012 0.354266 0.076 Uiso 1 1 calc R U . . .
C23A C 0.1092(2) 0.74994(10) 0.25271(9) 0.0199(4) Uani 1 1 d . . . . .
C24A C 0.0792(2) 0.81320(10) 0.28517(9) 0.0238(4) Uani 1 1 d . . . . .
C25A C -0.0032(2) 0.81682(11) 0.33503(10) 0.0304(5) Uani 1 1 d . . . . .
H25A H -0.021443 0.859225 0.357707 0.036 Uiso 1 1 calc R U . . .
C26A C -0.0598(2) 0.76071(12) 0.35279(10) 0.0308(5) Uani 1 1 d . . . . .
H26A H -0.112001 0.764911 0.387927 0.037 Uiso 1 1 calc R U . . .
C27A C -0.0392(2) 0.69836(11) 0.31868(9) 0.0260(4) Uani 1 1 d . . . . .
H27A H -0.081879 0.659530 0.329382 0.031 Uiso 1 1 calc R U . . .
C28A C 0.0439(2) 0.69260(10) 0.26884(9) 0.0204(4) Uani 1 1 d . . . . .
C29A C 0.0595(2) 0.62651(10) 0.22817(9) 0.0202(4) Uani 1 1 d . . . . .
H29A H 0.019887 0.625802 0.187708 0.024 Uiso 1 1 calc R U . . .
H29B H -0.005020 0.591236 0.240879 0.024 Uiso 1 1 calc R U . . .
C30A C 0.2356(2) 0.55439(10) 0.17792(9) 0.0200(4) Uani 1 1 d . . . . .
C31A C 0.1911(2) 0.48983(10) 0.18137(10) 0.0252(4) Uani 1 1 d . . . . .
H31A H 0.153019 0.481751 0.216602 0.030 Uiso 1 1 calc R U . . .
C32A C 0.2023(2) 0.43690(11) 0.13297(11) 0.0310(5) Uani 1 1 d . . . . .
H32A H 0.172197 0.392601 0.135333 0.037 Uiso 1 1 calc R U . . .
C33A C 0.2570(3) 0.44835(11) 0.08136(11) 0.0334(5) Uani 1 1 d . . . . .
H33A H 0.263550 0.412044 0.048328 0.040 Uiso 1 1 calc R U . . .
C34A C 0.3021(3) 0.51313(11) 0.07808(10) 0.0291(5) Uani 1 1 d . . . . .
H34A H 0.339759 0.521077 0.042743 0.035 Uiso 1 1 calc R U . . .
C35A C 0.2924(2) 0.56639(10) 0.12640(9) 0.0219(4) Uani 1 1 d . . . . .
C36A C 0.2562(2) 0.66104(11) 0.08396(9) 0.0241(4) Uani 1 1 d . . . . .
H36A H 0.158996 0.673207 0.101104 0.029 Uiso 1 1 calc R U . . .
H36B H 0.229201 0.626316 0.046449 0.029 Uiso 1 1 calc R U . . .
C37A C 0.3471(2) 0.72134(11) 0.07183(9) 0.0249(4) Uani 1 1 d . . . . .
C38A C 0.4766(3) 0.71317(13) 0.03958(10) 0.0334(5) Uani 1 1 d . . . . .
H38A H 0.506005 0.670020 0.025987 0.040 Uiso 1 1 calc R U . . .
C39A C 0.5633(3) 0.76728(15) 0.02705(12) 0.0429(6) Uani 1 1 d . . . . .
H39A H 0.651848 0.761241 0.005323 0.051 Uiso 1 1 calc R U . . .
C40A C 0.5197(3) 0.82999(15) 0.04641(12) 0.0436(7) Uani 1 1 d . . . . .
H40A H 0.578514 0.866810 0.037358 0.052 Uiso 1 1 calc R U . . .
C41A C 0.3915(3) 0.84024(12) 0.07888(10) 0.0348(5) Uani 1 1 d . . . . .
C42A C 0.3051(2) 0.78520(11) 0.09189(9) 0.0270(4) Uani 1 1 d . . . . .
C43A C 0.1320(3) 0.87446(11) 0.26499(11) 0.0317(5) Uani 1 1 d . . . . .
H43A H 0.240366 0.874607 0.255999 0.048 Uiso 1 1 calc R U . . .
H43B H 0.121634 0.914167 0.296374 0.048 Uiso 1 1 calc R U . . .
H43C H 0.068254 0.874495 0.229452 0.048 Uiso 1 1 calc R U . . .
C44A C 0.3443(4) 0.90838(13) 0.10076(13) 0.0501(7) Uani 1 1 d . . . . .
H44A H 0.419932 0.941412 0.090694 0.075 Uiso 1 1 calc R U . . .
H44B H 0.339844 0.918612 0.143753 0.075 Uiso 1 1 calc R U . . .
H44C H 0.242264 0.909508 0.082090 0.075 Uiso 1 1 calc R U . . .
Ni2 Ni 0.87330(3) 0.19659(2) 0.23181(2) 0.01759(6) Uani 1 1 d . . . . .
O1B O 0.78390(16) 0.11824(7) 0.26483(6) 0.0233(3) Uani 1 1 d . . . . .
O2B O 0.95853(15) 0.27459(7) 0.19831(6) 0.0199(3) Uani 1 1 d . . . . .
H11 H 0.731(3) 0.0423(13) 0.2183(11) 0.024 Uiso 1 1 d . U . . .
O3B O 0.7138(2) 0.00641(9) 0.19349(8) 0.0425(4) Uani 1 1 d . . . . .
H12 H 1.042(3) 0.3497(15) 0.2373(13) 0.051 Uiso 1 1 d . U . . .
O4B O 1.06932(18) 0.38726(8) 0.26334(7) 0.0280(3) Uani 1 1 d . . . . .
N1B N 0.71358(19) 0.25398(9) 0.27783(8) 0.0211(3) Uani 1 1 d . . . . .
H7 H 0.760(3) 0.2919(12) 0.3016(11) 0.025 Uiso 1 1 d . U . . .
N2B N 0.69184(18) 0.17573(8) 0.16255(8) 0.0195(3) Uani 1 1 d . . . . .
H8 H 0.738(3) 0.1781(11) 0.1300(11) 0.023 Uiso 1 1 d . U . . .
N3B N 1.03477(18) 0.13939(8) 0.18628(8) 0.0202(3) Uani 1 1 d . . . . .
H9 H 0.991(3) 0.1020(12) 0.1598(10) 0.024 Uiso 1 1 d . U . . .
N4B N 1.05464(19) 0.21672(8) 0.30126(8) 0.0214(3) Uani 1 1 d . . . . .
H10 H 1.006(3) 0.2133(12) 0.3313(11) 0.026 Uiso 1 1 d . U . . .
C1B C 0.7772(2) 0.13081(11) 0.32348(9) 0.0248(4) Uani 1 1 d . . . . .
C2B C 0.8457(3) 0.09287(12) 0.35753(10) 0.0305(5) Uani 1 1 d . . . . .
C3B C 0.8429(3) 0.11277(14) 0.41880(11) 0.0415(6) Uani 1 1 d . . . . .
H3B H 0.888634 0.087690 0.442033 0.050 Uiso 1 1 calc R U . . .
C4B C 0.7765(3) 0.16727(15) 0.44689(12) 0.0467(7) Uani 1 1 d . . . . .
H4B H 0.780173 0.180294 0.488823 0.056 Uiso 1 1 calc R U . . .
C5B C 0.7038(3) 0.20327(14) 0.41361(11) 0.0390(6) Uani 1 1 d . . . . .
H5B H 0.655158 0.240206 0.432771 0.047 Uiso 1 1 calc R U . . .
C6B C 0.7024(2) 0.18510(11) 0.35202(10) 0.0281(4) Uani 1 1 d . . . . .
C7B C 0.6143(2) 0.21862(11) 0.31425(10) 0.0280(4) Uani 1 1 d . . . . .
H7C H 0.557370 0.251218 0.340015 0.034 Uiso 1 1 calc R U . . .
H7D H 0.537045 0.184850 0.287396 0.034 Uiso 1 1 calc R U . . .
C8B C 0.6164(2) 0.27155(10) 0.23382(9) 0.0226(4) Uani 1 1 d . . . . .
C9B C 0.5376(2) 0.32684(11) 0.24757(10) 0.0292(5) Uani 1 1 d . . . . .
H9B H 0.547480 0.354545 0.286731 0.035 Uiso 1 1 calc R U . . .
C10B C 0.4446(3) 0.34150(11) 0.20404(11) 0.0314(5) Uani 1 1 d . . . . .
H10B H 0.390336 0.379065 0.213514 0.038 Uiso 1 1 calc R U . . .
C11B C 0.4308(2) 0.30132(11) 0.14680(11) 0.0295(5) Uani 1 1 d . . . . .
H11B H 0.367343 0.311400 0.117043 0.035 Uiso 1 1 calc R U . . .
C12B C 0.5098(2) 0.24635(10) 0.13299(10) 0.0250(4) Uani 1 1 d . . . . .
H12B H 0.500816 0.218987 0.093702 0.030 Uiso 1 1 calc R U . . .
C13B C 0.6020(2) 0.23128(10) 0.17649(9) 0.0213(4) Uani 1 1 d . . . . .
C14B C 0.5930(2) 0.10935(10) 0.14672(10) 0.0252(4) Uani 1 1 d . . . . .
H14C H 0.499091 0.111424 0.122258 0.030 Uiso 1 1 calc R U . . .
H14D H 0.560309 0.097610 0.183131 0.030 Uiso 1 1 calc R U . . .
C15B C 0.6829(2) 0.05721(10) 0.11297(9) 0.0246(4) Uani 1 1 d . . . . .
C16B C 0.7109(3) 0.05626(12) 0.05474(11) 0.0416(6) Uani 1 1 d . . . . .
H16B H 0.669031 0.086910 0.036566 0.050 Uiso 1 1 calc R U . . .
C17B C 0.7992(4) 0.01105(14) 0.02313(13) 0.0589(9) Uani 1 1 d . . . . .
H17B H 0.818400 0.010791 -0.016501 0.071 Uiso 1 1 calc R U . . .
C18B C 0.8588(4) -0.03343(13) 0.04941(14) 0.0537(8) Uani 1 1 d . . . . .
H18B H 0.920875 -0.063734 0.027645 0.064 Uiso 1 1 calc R U . . .
C19B C 0.8314(3) -0.03540(11) 0.10611(12) 0.0377(6) Uani 1 1 d . . . . .
C20B C 0.7424(2) 0.01069(10) 0.13829(10) 0.0258(4) Uani 1 1 d . . . . .
C21B C 0.9209(3) 0.03322(12) 0.32903(11) 0.0350(5) Uani 1 1 d . . . . .
H21D H 0.929225 0.031240 0.287068 0.052 Uiso 1 1 calc R U . . .
H21E H 0.858327 -0.007247 0.332894 0.052 Uiso 1 1 calc R U . . .
H21F H 1.024358 0.036768 0.348529 0.052 Uiso 1 1 calc R U . . .
C22B C 0.8923(3) -0.08586(13) 0.13375(16) 0.0574(9) Uani 1 1 d . . . . .
H22D H 0.806668 -0.119070 0.137068 0.086 Uiso 1 1 calc R U . . .
H22E H 0.941826 -0.063568 0.173181 0.086 Uiso 1 1 calc R U . . .
H22F H 0.968015 -0.107879 0.109041 0.086 Uiso 1 1 calc R U . . .
C23B C 0.9741(2) 0.26155(9) 0.13999(8) 0.0193(4) Uani 1 1 d . . . . .
C24B C 0.9099(2) 0.29869(10) 0.10457(10) 0.0249(4) Uani 1 1 d . . . . .
C25B C 0.9287(3) 0.28148(12) 0.04412(10) 0.0322(5) Uani 1 1 d . . . . .
H25B H 0.884985 0.306059 0.019932 0.039 Uiso 1 1 calc R U . . .
C26B C 1.0086(3) 0.23000(13) 0.01808(10) 0.0364(5) Uani 1 1 d . . . . .
H26B H 1.017921 0.218922 -0.023352 0.044 Uiso 1 1 calc R U . . .
C27B C 1.0749(3) 0.19484(12) 0.05339(10) 0.0311(5) Uani 1 1 d . . . . .
H27B H 1.132545 0.160158 0.036150 0.037 Uiso 1 1 calc R U . . .
C28B C 1.0581(2) 0.20974(10) 0.11371(9) 0.0222(4) Uani 1 1 d . . . . .
C29B C 1.1406(2) 0.17674(10) 0.15328(9) 0.0235(4) Uani 1 1 d . . . . .
H29C H 1.212141 0.210988 0.182235 0.028 Uiso 1 1 calc R U . . .
H29D H 1.203493 0.145402 0.129212 0.028 Uiso 1 1 calc R U . . .
C30B C 1.1282(2) 0.12053(10) 0.23050(9) 0.0225(4) Uani 1 1 d . . . . .
C31B C 1.2054(2) 0.06469(11) 0.21620(11) 0.0294(5) Uani 1 1 d . . . . .
H31B H 1.193354 0.036809 0.177096 0.035 Uiso 1 1 calc R U . . .
C32B C 1.2997(3) 0.04992(12) 0.25908(12) 0.0351(5) Uani 1 1 d . . . . .
H32B H 1.351601 0.011676 0.249509 0.042 Uiso 1 1 calc R U . . .
C33B C 1.3181(3) 0.09097(12) 0.31584(12) 0.0341(5) Uani 1 1 d . . . . .
H33B H 1.384003 0.081102 0.345009 0.041 Uiso 1 1 calc R U . . .
C34B C 1.2410(2) 0.14646(11) 0.33055(10) 0.0285(5) Uani 1 1 d . . . . .
H34B H 1.253461 0.174213 0.369709 0.034 Uiso 1 1 calc R U . . .
C35B C 1.1452(2) 0.16133(10) 0.28768(9) 0.0227(4) Uani 1 1 d . . . . .
C36B C 1.1495(2) 0.28367(10) 0.31791(10) 0.0250(4) Uani 1 1 d . . . . .
H36C H 1.193276 0.293643 0.282390 0.030 Uiso 1 1 calc R U . . .
H36D H 1.236228 0.283822 0.346689 0.030 Uiso 1 1 calc R U . . .
C37B C 1.0507(2) 0.33626(10) 0.34480(9) 0.0239(4) Uani 1 1 d . . . . .
C38B C 0.9918(3) 0.33639(12) 0.39898(10) 0.0327(5) Uani 1 1 d . . . . .
H38B H 1.017099 0.304297 0.419025 0.039 Uiso 1 1 calc R U . . .
C39B C 0.8968(3) 0.38248(13) 0.42420(11) 0.0410(6) Uani 1 1 d . . . . .
H39B H 0.855685 0.381499 0.460853 0.049 Uiso 1 1 calc R U . . .
C40B C 0.8624(3) 0.42992(13) 0.39547(11) 0.0380(5) Uani 1 1 d . . . . .
H40B H 0.797529 0.461599 0.412873 0.046 Uiso 1 1 calc R U . . .
C41B C 0.9205(3) 0.43231(11) 0.34177(10) 0.0286(5) Uani 1 1 d . . . . .
C42B C 1.0143(2) 0.38463(10) 0.31625(9) 0.0232(4) Uani 1 1 d . . . . .
C43B C 0.8274(3) 0.35687(11) 0.13094(11) 0.0317(5) Uani 1 1 d . . . . .
H43D H 0.784728 0.351012 0.167541 0.048 Uiso 1 1 calc R U . . .
H43E H 0.743274 0.359598 0.102828 0.048 Uiso 1 1 calc R U . . .
H43F H 0.900256 0.397944 0.139658 0.048 Uiso 1 1 calc R U . . .
C44B C 0.8840(3) 0.48404(12) 0.31041(12) 0.0388(6) Uani 1 1 d . . . . .
H44D H 0.843882 0.462151 0.269617 0.058 Uiso 1 1 calc R U . . .
H44E H 0.978230 0.514353 0.310276 0.058 Uiso 1 1 calc R U . . .
H44F H 0.806267 0.509271 0.330926 0.058 Uiso 1 1 calc R U . . .
C45 C 0.7042(3) 0.95005(16) 0.49445(13) 0.0517(7) Uani 1 1 d D . . . .
H45A H 0.672829 0.968468 0.460817 0.062 Uiso 1 1 calc R U . . .
Cl1 Cl 0.53546(8) 0.91455(4) 0.51952(3) 0.05241(18) Uani 1 1 d D . . . .
Cl2 Cl 0.80375(9) 1.01529(4) 0.55021(4) 0.0596(2) Uani 1 1 d D . . . .
Cl3 Cl 0.82021(11) 0.88883(6) 0.46846(5) 0.0941(4) Uani 1 1 d D . . . .
C46A C 0.3871(5) 0.35378(18) 0.50924(17) 0.0443(8) Uani 0.857(2) 1 d D U P A 1
H46A H 0.477349 0.363112 0.539296 0.053 Uiso 0.857(2) 1 calc R U P A 1
Cl4A Cl 0.32395(16) 0.26860(5) 0.49165(5) 0.0670(3) Uani 0.857(2) 1 d D U P A 1
Cl5A Cl 0.2435(3) 0.39796(11) 0.54074(11) 0.1265(11) Uani 0.857(2) 1 d D U P A 1
Cl6A Cl 0.45024(19) 0.37598(8) 0.44715(5) 0.0981(6) Uani 0.857(2) 1 d D U P A 1
C46B C 0.389(3) 0.3692(8) 0.5171(9) 0.047(3) Uani 0.143(2) 1 d D U P A 2
H46B H 0.478930 0.378872 0.547451 0.056 Uiso 0.143(2) 1 calc R U P A 2
Cl4B Cl 0.3869(12) 0.2932(6) 0.4645(4) 0.108(3) Uani 0.143(2) 1 d D U P A 2
Cl5B Cl 0.2138(13) 0.3706(7) 0.5476(3) 0.086(3) Uani 0.143(2) 1 d D U P A 2
Cl6B Cl 0.3835(13) 0.4301(6) 0.4792(5) 0.122(3) Uani 0.143(2) 1 d D U P A 2

loop_
_atom_site_aniso_label
_atom_site_aniso_U_11
_atom_site_aniso_U_22
_atom_site_aniso_U_33
_atom_site_aniso_U_23
_atom_site_aniso_U_13
_atom_site_aniso_U_12
Ni1 0.01379(11) 0.01690(12) 0.01878(12) 0.00616(9) -0.00021(9) 0.00134(8)
O1A 0.0174(6) 0.0237(7) 0.0220(7) 0.0087(6) 0.0031(5) 0.0062(5)
O2A 0.0175(6) 0.0223(7) 0.0246(7) 0.0096(6) 0.0026(5) 0.0051(5)
O3A 0.0586(11) 0.0383(10) 0.0316(9) 0.0200(8) 0.0153(8) 0.0262(8)
O4A 0.0372(9) 0.0372(9) 0.0342(9) 0.0222(7) 0.0071(7) 0.0129(7)
N1A 0.0158(8) 0.0206(8) 0.0243(9) 0.0099(7) -0.0013(6) 0.0007(6)
N2A 0.0171(8) 0.0201(8) 0.0216(8) 0.0061(6) -0.0010(6) 0.0024(6)
N3A 0.0163(8) 0.0188(8) 0.0200(8) 0.0070(6) -0.0006(6) 0.0016(6)
N4A 0.0181(8) 0.0239(9) 0.0197(8) 0.0083(7) -0.0003(6) 0.0021(6)
C1A 0.0145(9) 0.0286(10) 0.0198(9) 0.0072(8) -0.0010(7) 0.0046(7)
C2A 0.0185(9) 0.0313(11) 0.0267(11) 0.0028(9) -0.0025(8) 0.0066(8)
C3A 0.0223(10) 0.0447(14) 0.0275(11) -0.0032(10) -0.0011(8) 0.0104(9)
C4A 0.0205(10) 0.0619(17) 0.0201(10) 0.0040(10) 0.0025(8) 0.0067(10)
C5A 0.0175(10) 0.0500(14) 0.0259(11) 0.0166(10) 0.0005(8) 0.0019(9)
C6A 0.0145(9) 0.0318(11) 0.0221(10) 0.0100(8) -0.0008(7) 0.0036(8)
C7A 0.0148(9) 0.0256(10) 0.0320(11) 0.0123(8) 0.0006(8) 0.0006(7)
C8A 0.0164(9) 0.0198(10) 0.0308(11) 0.0070(8) -0.0040(8) 0.0013(7)
C9A 0.0226(10) 0.0243(11) 0.0414(13) 0.0137(9) -0.0030(9) 0.0001(8)
C10A 0.0269(11) 0.0173(10) 0.0539(15) 0.0096(10) -0.0111(10) 0.0000(8)
C11A 0.0371(13) 0.0217(11) 0.0399(13) -0.0011(9) -0.0103(10) 0.0061(9)
C12A 0.0312(11) 0.0251(11) 0.0290(11) 0.0022(9) -0.0041(9) 0.0062(9)
C13A 0.0196(9) 0.0201(10) 0.0262(10) 0.0049(8) -0.0056(8) 0.0021(7)
C14A 0.0236(10) 0.0236(10) 0.0236(10) 0.0073(8) -0.0034(8) 0.0036(8)
C15A 0.0239(10) 0.0293(11) 0.0188(9) 0.0094(8) -0.0020(7) 0.0036(8)
C16A 0.0341(12) 0.0451(14) 0.0278(11) 0.0169(10) 0.0053(9) 0.0151(10)
C17A 0.0292(12) 0.075(2) 0.0439(15) 0.0355(14) 0.0099(11) 0.0108(12)
C18A 0.0352(13) 0.0595(18) 0.0484(16) 0.0365(14) -0.0077(11) -0.0097(12)
C19A 0.0395(13) 0.0333(12) 0.0294(12) 0.0152(10) -0.0126(10) -0.0053(10)
C20A 0.0298(11) 0.0276(11) 0.0202(10) 0.0092(8) -0.0042(8) 0.0025(8)
C21A 0.0315(12) 0.0256(11) 0.0390(13) 0.0034(9) -0.0017(9) 0.0118(9)
C22A 0.074(2) 0.0285(13) 0.0490(16) 0.0172(12) -0.0155(14) -0.0053(13)
C23A 0.0137(8) 0.0238(10) 0.0234(10) 0.0080(8) -0.0021(7) 0.0040(7)
C24A 0.0178(9) 0.0215(10) 0.0314(11) 0.0050(8) -0.0026(8) 0.0047(7)
C25A 0.0243(10) 0.0303(12) 0.0322(12) -0.0015(9) 0.0014(9) 0.0068(9)
C26A 0.0241(10) 0.0403(13) 0.0257(11) 0.0028(9) 0.0059(8) 0.0059(9)
C27A 0.0208(10) 0.0326(11) 0.0256(10) 0.0099(9) 0.0031(8) 0.0023(8)
C28A 0.0143(8) 0.0252(10) 0.0225(10) 0.0075(8) -0.0012(7) 0.0034(7)
C29A 0.0138(8) 0.0233(10) 0.0240(10) 0.0083(8) 0.0005(7) 0.0004(7)
C30A 0.0145(8) 0.0206(9) 0.0240(10) 0.0048(8) -0.0023(7) 0.0019(7)
C31A 0.0186(9) 0.0226(10) 0.0353(12) 0.0099(9) 0.0004(8) 0.0019(8)
C32A 0.0243(10) 0.0196(10) 0.0465(14) 0.0056(9) -0.0041(9) 0.0018(8)
C33A 0.0335(12) 0.0247(11) 0.0349(12) -0.0048(9) -0.0067(9) 0.0059(9)
C34A 0.0297(11) 0.0300(11) 0.0252(11) 0.0022(9) -0.0014(8) 0.0057(9)
C35A 0.0198(9) 0.0217(10) 0.0232(10) 0.0051(8) -0.0034(7) 0.0027(7)
C36A 0.0200(9) 0.0301(11) 0.0235(10) 0.0108(8) -0.0036(8) 0.0022(8)
C37A 0.0208(10) 0.0349(12) 0.0213(10) 0.0141(9) -0.0032(8) 0.0001(8)
C38A 0.0278(11) 0.0509(15) 0.0276(11) 0.0203(11) 0.0029(9) 0.0070(10)
C39A 0.0246(12) 0.071(2) 0.0403(14) 0.0306(14) 0.0048(10) 0.0000(12)
C40A 0.0336(13) 0.0586(18) 0.0440(15) 0.0340(13) -0.0059(11) -0.0139(12)
C41A 0.0370(13) 0.0375(13) 0.0320(12) 0.0198(10) -0.0078(10) -0.0059(10)
C42A 0.0251(10) 0.0347(12) 0.0242(10) 0.0160(9) -0.0034(8) -0.0003(9)
C43A 0.0298(11) 0.0220(11) 0.0436(13) 0.0082(9) 0.0005(10) 0.0066(9)
C44A 0.0626(18) 0.0356(14) 0.0544(17) 0.0234(13) -0.0092(14) -0.0049(13)
Ni2 0.01452(11) 0.01742(12) 0.02181(13) 0.00664(9) 0.00212(9) 0.00228(9)
O1B 0.0239(7) 0.0216(7) 0.0255(7) 0.0094(6) 0.0025(6) -0.0004(5)
O2B 0.0222(7) 0.0177(7) 0.0201(7) 0.0057(5) 0.0033(5) 0.0014(5)
O3B 0.0730(13) 0.0195(8) 0.0343(10) 0.0093(7) -0.0027(9) 0.0012(8)
O4B 0.0367(9) 0.0202(7) 0.0259(8) 0.0061(6) 0.0049(6) -0.0019(6)
N1B 0.0184(8) 0.0212(8) 0.0233(9) 0.0046(7) 0.0024(6) 0.0032(6)
N2B 0.0165(8) 0.0169(8) 0.0249(9) 0.0055(7) 0.0010(6) 0.0016(6)
N3B 0.0164(8) 0.0181(8) 0.0256(9) 0.0054(7) 0.0001(6) 0.0017(6)
N4B 0.0183(8) 0.0210(8) 0.0260(9) 0.0084(7) 0.0010(7) 0.0016(6)
C1B 0.0201(9) 0.0281(11) 0.0269(10) 0.0116(8) 0.0016(8) -0.0039(8)
C2B 0.0264(11) 0.0333(12) 0.0343(12) 0.0173(10) 0.0002(9) -0.0033(9)
C3B 0.0434(14) 0.0521(16) 0.0347(13) 0.0257(12) -0.0016(11) -0.0001(12)
C4B 0.0549(17) 0.0610(18) 0.0263(13) 0.0181(12) 0.0044(11) 0.0010(14)
C5B 0.0408(14) 0.0468(15) 0.0300(12) 0.0104(11) 0.0113(10) 0.0034(11)
C6B 0.0238(10) 0.0336(12) 0.0276(11) 0.0106(9) 0.0059(8) -0.0009(8)
C7B 0.0220(10) 0.0331(12) 0.0307(11) 0.0098(9) 0.0095(8) 0.0048(8)
C8B 0.0159(9) 0.0226(10) 0.0302(11) 0.0087(8) 0.0023(8) 0.0024(7)
C9B 0.0253(11) 0.0266(11) 0.0354(12) 0.0051(9) 0.0044(9) 0.0081(8)
C10B 0.0262(11) 0.0255(11) 0.0445(13) 0.0085(10) 0.0039(9) 0.0115(9)
C11B 0.0227(10) 0.0270(11) 0.0423(13) 0.0146(10) -0.0018(9) 0.0059(8)
C12B 0.0210(10) 0.0225(10) 0.0319(11) 0.0080(8) -0.0013(8) 0.0024(8)
C13B 0.0166(9) 0.0175(9) 0.0306(11) 0.0081(8) 0.0022(8) 0.0014(7)
C14B 0.0192(9) 0.0185(10) 0.0363(12) 0.0060(8) 0.0004(8) -0.0013(7)
C15B 0.0239(10) 0.0177(9) 0.0297(11) 0.0035(8) -0.0016(8) -0.0007(7)
C16B 0.0651(18) 0.0281(12) 0.0317(13) 0.0079(10) 0.0036(12) 0.0068(11)
C17B 0.101(3) 0.0369(15) 0.0384(16) 0.0037(12) 0.0286(16) 0.0111(16)
C18B 0.0645(19) 0.0258(13) 0.066(2) -0.0015(13) 0.0272(16) 0.0078(12)
C19B 0.0316(12) 0.0201(11) 0.0576(16) 0.0030(10) 0.0018(11) 0.0033(9)
C20B 0.0252(10) 0.0167(9) 0.0335(11) 0.0053(8) -0.0030(8) -0.0016(8)
C21B 0.0290(11) 0.0361(13) 0.0463(14) 0.0250(11) -0.0022(10) 0.0014(9)
C22B 0.0493(17) 0.0256(13) 0.093(2) 0.0078(14) -0.0155(16) 0.0135(12)
C23B 0.0164(9) 0.0196(9) 0.0211(9) 0.0065(7) 0.0004(7) -0.0030(7)
C24B 0.0198(9) 0.0250(10) 0.0303(11) 0.0113(8) -0.0027(8) -0.0030(8)
C25B 0.0303(11) 0.0387(13) 0.0295(12) 0.0159(10) -0.0058(9) -0.0012(9)
C26B 0.0384(13) 0.0483(15) 0.0198(11) 0.0065(10) 0.0002(9) 0.0000(11)
C27B 0.0305(11) 0.0345(12) 0.0253(11) 0.0029(9) 0.0058(9) 0.0019(9)
C28B 0.0179(9) 0.0235(10) 0.0250(10) 0.0069(8) 0.0026(7) 0.0005(7)
C29B 0.0175(9) 0.0261(10) 0.0283(11) 0.0080(8) 0.0058(8) 0.0047(8)
C30B 0.0149(9) 0.0209(10) 0.0344(11) 0.0121(8) 0.0009(8) 0.0025(7)
C31B 0.0253(10) 0.0228(11) 0.0412(13) 0.0089(9) 0.0014(9) 0.0064(8)
C32B 0.0281(11) 0.0257(11) 0.0559(16) 0.0169(11) 0.0013(10) 0.0086(9)
C33B 0.0241(11) 0.0334(12) 0.0507(15) 0.0236(11) -0.0057(10) 0.0028(9)
C34B 0.0243(10) 0.0278(11) 0.0350(12) 0.0145(9) -0.0041(9) -0.0009(8)
C35B 0.0182(9) 0.0203(10) 0.0319(11) 0.0115(8) 0.0010(8) 0.0014(7)
C36B 0.0208(10) 0.0222(10) 0.0307(11) 0.0067(8) -0.0025(8) 0.0001(8)
C37B 0.0230(10) 0.0216(10) 0.0244(10) 0.0033(8) -0.0029(8) -0.0005(8)
C38B 0.0416(13) 0.0319(12) 0.0252(11) 0.0087(9) -0.0027(9) 0.0060(10)
C39B 0.0539(16) 0.0452(15) 0.0258(12) 0.0087(11) 0.0107(11) 0.0120(12)
C40B 0.0437(14) 0.0391(14) 0.0308(12) 0.0035(10) 0.0078(10) 0.0141(11)
C41B 0.0296(11) 0.0245(11) 0.0295(11) 0.0034(9) -0.0005(9) 0.0030(8)
C42B 0.0233(10) 0.0201(10) 0.0232(10) 0.0028(8) -0.0014(8) -0.0021(7)
C43B 0.0257(11) 0.0288(11) 0.0452(14) 0.0174(10) 0.0010(9) 0.0056(9)
C44B 0.0483(15) 0.0294(12) 0.0409(14) 0.0094(10) 0.0014(11) 0.0135(11)
C45 0.0431(15) 0.069(2) 0.0390(15) 0.0068(14) 0.0032(12) 0.0069(14)
Cl1 0.0414(4) 0.0614(5) 0.0448(4) -0.0019(3) 0.0077(3) -0.0003(3)
Cl2 0.0504(4) 0.0609(5) 0.0586(5) 0.0054(4) -0.0020(3) -0.0048(3)
Cl3 0.0527(5) 0.0941(7) 0.1097(8) -0.0281(6) 0.0244(5) 0.0149(5)
C46A 0.0481(17) 0.048(2) 0.0302(17) -0.0014(15) -0.0127(13) 0.0110(16)
Cl4A 0.0917(8) 0.0496(6) 0.0545(6) 0.0100(4) -0.0129(5) 0.0026(5)
Cl5A 0.0792(13) 0.1190(16) 0.1342(18) -0.0687(13) -0.0355(11) 0.0591(12)
Cl6A 0.1281(12) 0.1087(12) 0.0491(6) 0.0382(7) -0.0251(7) -0.0459(9)
C46B 0.053(5) 0.049(5) 0.031(5) -0.002(5) -0.012(5) 0.007(5)
Cl4B 0.109(5) 0.112(5) 0.081(5) -0.024(4) -0.021(4) 0.047(4)
Cl5B 0.063(4) 0.171(9) 0.014(2) -0.005(4) 0.002(2) 0.034(5)
Cl6B 0.145(7) 0.131(7) 0.101(6) 0.082(5) -0.032(5) -0.029(6)

loop_
_atom_type_symbol
_atom_type_description
_atom_type_scat_dispersion_real
_atom_type_scat_dispersion_imag
_atom_type_scat_source
C C 0.0033 0.0016 'International Tables Vol C Tables 4.2.6.8 and 6.1.1.4'
H H 0.0000 0.0000 'International Tables Vol C Tables 4.2.6.8 and 6.1.1.4'
N N 0.0061 0.0033 'International Tables Vol C Tables 4.2.6.8 and 6.1.1.4'
O O 0.0106 0.0060 'International Tables Vol C Tables 4.2.6.8 and 6.1.1.4'
Ni Ni 0.3393 1.1124 'International Tables Vol C Tables 4.2.6.8 and 6.1.1.4'
Cl Cl 0.1484 0.1585 'International Tables Vol C Tables 4.2.6.8 and 6.1.1.4'

loop_
_geom_angle_atom_site_label_1
_geom_angle_atom_site_label_2
_geom_angle_atom_site_label_3
_geom_angle
_geom_angle_site_symmetry_1
_geom_angle_site_symmetry_3
_geom_angle_publ_flag
O1A Ni1 O2A 179.15(5) . . ?
O1A Ni1 N3A 90.67(6) . . ?
O2A Ni1 N3A 88.65(6) . . ?
O1A Ni1 N1A 88.62(6) . . ?
O2A Ni1 N1A 92.06(6) . . ?
N3A Ni1 N1A 179.25(6) . . ?
O1A Ni1 N4A 87.75(6) . . ?
O2A Ni1 N4A 92.67(6) . . ?
N3A Ni1 N4A 81.73(6) . . ?
N1A Ni1 N4A 98.00(7) . . ?
O1A Ni1 N2A 92.31(6) . . ?
O2A Ni1 N2A 87.27(6) . . ?
N3A Ni1 N2A 98.79(6) . . ?
N1A Ni1 N2A 81.48(7) . . ?
N4A Ni1 N2A 179.47(7) . . ?
C1A O1A Ni1 114.90(11) . . ?
C23A O2A Ni1 114.41(11) . . ?
C8A N1A C7A 110.08(15) . . ?
C8A N1A Ni1 106.49(12) . . ?
C7A N1A Ni1 113.72(12) . . ?
C13A N2A C14A 113.37(15) . . ?
C13A N2A Ni1 106.11(12) . . ?
C14A N2A Ni1 118.47(12) . . ?
C30A N3A C29A 109.85(15) . . ?
C30A N3A Ni1 106.85(12) . . ?
C29A N3A Ni1 113.76(12) . . ?
C35A N4A C36A 113.75(15) . . ?
C35A N4A Ni1 106.66(12) . . ?
C36A N4A Ni1 117.91(13) . . ?
O1A C1A C6A 118.68(18) . . ?
O1A C1A C2A 121.46(18) . . ?
C6A C1A C2A 119.84(18) . . ?
C3A C2A C1A 118.2(2) . . ?
C3A C2A C21A 121.4(2) . . ?
C1A C2A C21A 120.42(19) . . ?
C4A C3A C2A 121.9(2) . . ?
C3A C4A C5A 119.8(2) . . ?
C4A C5A C6A 120.0(2) . . ?
C5A C6A C1A 120.2(2) . . ?
C5A C6A C7A 121.97(19) . . ?
C1A C6A C7A 117.71(17) . . ?
C6A C7A N1A 113.01(16) . . ?
C13A C8A C9A 119.9(2) . . ?
C13A C8A N1A 118.09(17) . . ?
C9A C8A N1A 122.00(19) . . ?
C10A C9A C8A 119.5(2) . . ?
C11A C10A C9A 120.8(2) . . ?
C10A C11A C12A 119.8(2) . . ?
C13A C12A C11A 120.1(2) . . ?
C12A C13A C8A 119.96(19) . . ?
C12A C13A N2A 121.35(19) . . ?
C8A C13A N2A 118.59(18) . . ?
N2A C14A C15A 109.77(16) . . ?
C16A C15A C20A 118.6(2) . . ?
C16A C15A C14A 118.9(2) . . ?
C20A C15A C14A 122.45(19) . . ?
C17A C16A C15A 121.4(2) . . ?
C16A C17A C18A 119.4(2) . . ?
C19A C18A C17A 121.6(2) . . ?
C18A C19A C20A 118.8(2) . . ?
C18A C19A C22A 122.0(2) . . ?
C20A C19A C22A 119.2(2) . . ?
O3A C20A C15A 122.91(19) . . ?
O3A C20A C19A 116.9(2) . . ?
C15A C20A C19A 120.2(2) . . ?
O2A C23A C28A 118.92(17) . . ?
O2A C23A C24A 121.87(18) . . ?
C28A C23A C24A 119.20(18) . . ?
C25A C24A C23A 118.29(19) . . ?
C25A C24A C43A 121.28(19) . . ?
C23A C24A C43A 120.41(19) . . ?
C26A C25A C24A 122.3(2) . . ?
C25A C26A C27A 119.3(2) . . ?
C26A C27A C28A 120.1(2) . . ?
C27A C28A C23A 120.51(19) . . ?
C27A C28A C29A 122.13(18) . . ?
C23A C28A C29A 117.24(17) . . ?
C28A C29A N3A 112.97(15) . . ?
C31A C30A C35A 120.30(19) . . ?
C31A C30A N3A 121.78(18) . . ?
C35A C30A N3A 117.91(17) . . ?
C30A C31A C32A 119.7(2) . . ?
C33A C32A C31A 120.5(2) . . ?
C32A C33A C34A 119.8(2) . . ?
C33A C34A C35A 120.2(2) . . ?
C34A C35A C30A 119.57(19) . . ?
C34A C35A N4A 121.68(19) . . ?
C30A C35A N4A 118.64(17) . . ?
N4A C36A C37A 110.31(16) . . ?
C38A C37A C42A 119.1(2) . . ?
C38A C37A C36A 118.9(2) . . ?
C42A C37A C36A 121.97(19) . . ?
C39A C38A C37A 120.9(2) . . ?
C40A C39A C38A 119.6(2) . . ?
C39A C40A C41A 121.3(2) . . ?
C40A C41A C42A 118.8(2) . . ?
C40A C41A C44A 121.7(2) . . ?
C42A C41A C44A 119.5(2) . . ?
O4A C42A C37A 122.52(19) . . ?
O4A C42A C41A 117.1(2) . . ?
C37A C42A C41A 120.4(2) . . ?
O2B Ni2 O1B 179.01(6) . . ?
O2B Ni2 N1B 90.72(6) . . ?
O1B Ni2 N1B 88.76(6) . . ?
O2B Ni2 N3B 89.26(6) . . ?
O1B Ni2 N3B 91.27(6) . . ?
N1B Ni2 N3B 179.53(7) . . ?
O2B Ni2 N2B 86.25(6) . . ?
O1B Ni2 N2B 92.84(6) . . ?
N1B Ni2 N2B 81.52(7) . . ?
N3B Ni2 N2B 98.94(6) . . ?
O2B Ni2 N4B 94.17(6) . . ?
O1B Ni2 N4B 86.74(6) . . ?
N1B Ni2 N4B 98.61(7) . . ?
N3B Ni2 N4B 80.92(7) . . ?
N2B Ni2 N4B 179.56(6) . . ?
C1B O1B Ni2 116.82(12) . . ?
C23B O2B Ni2 117.55(11) . . ?
C8B N1B C7B 109.47(15) . . ?
C8B N1B Ni2 106.72(12) . . ?
C7B N1B Ni2 113.94(13) . . ?
C13B N2B C14B 112.86(15) . . ?
C13B N2B Ni2 105.82(12) . . ?
C14B N2B Ni2 119.59(13) . . ?
C30B N3B C29B 108.15(15) . . ?
C30B N3B Ni2 106.62(12) . . ?
C29B N3B Ni2 113.51(12) . . ?
C35B N4B C36B 114.12(15) . . ?
C35B N4B Ni2 106.48(12) . . ?
C36B N4B Ni2 118.75(13) . . ?
O1B C1B C6B 118.25(19) . . ?
O1B C1B C2B 122.2(2) . . ?
C6B C1B C2B 119.5(2) . . ?
C3B C2B C1B 118.1(2) . . ?
C3B C2B C21B 120.5(2) . . ?
C1B C2B C21B 121.5(2) . . ?
C4B C3B C2B 122.6(2) . . ?
C3B C4B C5B 119.7(2) . . ?
C4B C5B C6B 120.0(2) . . ?
C5B C6B C1B 120.1(2) . . ?
C5B C6B C7B 121.8(2) . . ?
C1B C6B C7B 118.03(19) . . ?
C6B C7B N1B 114.05(17) . . ?
C13B C8B C9B 119.77(19) . . ?
C13B C8B N1B 118.24(17) . . ?
C9B C8B N1B 121.98(19) . . ?
C10B C9B C8B 120.0(2) . . ?
C11B C10B C9B 120.0(2) . . ?
C10B C11B C12B 120.0(2) . . ?
C11B C12B C13B 120.1(2) . . ?
C8B C13B C12B 120.05(18) . . ?
C8B C13B N2B 118.68(17) . . ?
C12B C13B N2B 121.18(18) . . ?
N2B C14B C15B 109.59(16) . . ?
C16B C15B C20B 118.7(2) . . ?
C16B C15B C14B 118.9(2) . . ?
C20B C15B C14B 122.4(2) . . ?
C17B C16B C15B 120.6(2) . . ?
C18B C17B C16B 119.6(3) . . ?
C19B C18B C17B 122.0(3) . . ?
C18B C19B C20B 118.5(2) . . ?
C18B C19B C22B 121.6(3) . . ?
C20B C19B C22B 119.9(3) . . ?
O3B C20B C15B 122.1(2) . . ?
O3B C20B C19B 117.1(2) . . ?
C15B C20B C19B 120.7(2) . . ?
O2B C23B C24B 121.60(18) . . ?
O2B C23B C28B 119.06(17) . . ?
C24B C23B C28B 119.34(18) . . ?
C25B C24B C23B 118.3(2) . . ?
C25B C24B C43B 120.2(2) . . ?
C23B C24B C43B 121.42(19) . . ?
C26B C25B C24B 122.5(2) . . ?
C25B C26B C27B 118.9(2) . . ?
C26B C27B C28B 120.7(2) . . ?
C27B C28B C23B 120.26(19) . . ?
C27B C28B C29B 121.37(19) . . ?
C23B C28B C29B 118.07(18) . . ?
C28B C29B N3B 113.83(16) . . ?
C35B C30B C31B 120.22(19) . . ?
C35B C30B N3B 118.20(17) . . ?
C31B C30B N3B 121.52(19) . . ?
C32B C31B C30B 119.9(2) . . ?
C33B C32B C31B 119.9(2) . . ?
C32B C33B C34B 120.6(2) . . ?
C33B C34B C35B 119.8(2) . . ?
C30B C35B C34B 119.60(19) . . ?
C30B C35B N4B 118.06(17) . . ?
C34B C35B N4B 122.26(19) . . ?
N4B C36B C37B 110.05(16) . . ?
C38B C37B C42B 118.7(2) . . ?
C38B C37B C36B 119.43(19) . . ?
C42B C37B C36B 121.86(19) . . ?
C39B C38B C37B 121.2(2) . . ?
C40B C39B C38B 119.3(2) . . ?
C39B C40B C41B 121.5(2) . . ?
C40B C41B C42B 118.6(2) . . ?
C40B C41B C44B 121.8(2) . . ?
C42B C41B C44B 119.7(2) . . ?
O4B C42B C37B 121.39(19) . . ?
O4B C42B C41B 117.89(19) . . ?
C37B C42B C41B 120.72(19) . . ?
Cl3 C45 Cl2 111.45(16) . . ?
Cl3 C45 Cl1 109.60(18) . . ?
Cl2 C45 Cl1 111.14(16) . . ?
Cl6A C46A Cl5A 113.3(3) . . ?
Cl6A C46A Cl4A 109.6(2) . . ?
Cl5A C46A Cl4A 110.3(2) . . ?
Cl5B C46B Cl6B 101.1(11) . . ?
Cl5B C46B Cl4B 108.9(12) . . ?
Cl6B C46B Cl4B 107.4(13) . . ?

loop_
_geom_bond_atom_site_label_1
_geom_bond_atom_site_label_2
_geom_bond_distance
_geom_bond_site_symmetry_2
_geom_bond_publ_flag
Ni1 O1A 2.0754(13) . ?
Ni1 O2A 2.0822(13) . ?
Ni1 N3A 2.1076(16) . ?
Ni1 N1A 2.1130(16) . ?
Ni1 N4A 2.1288(17) . ?
Ni1 N2A 2.1315(17) . ?
O1A C1A 1.344(2) . ?
O2A C23A 1.340(2) . ?
O3A C20A 1.345(3) . ?
O4A C42A 1.358(3) . ?
N1A C8A 1.446(3) . ?
N1A C7A 1.508(2) . ?
N2A C13A 1.454(3) . ?
N2A C14A 1.495(2) . ?
N3A C30A 1.451(2) . ?
N3A C29A 1.508(2) . ?
N4A C35A 1.452(3) . ?
N4A C36A 1.499(2) . ?
C1A C6A 1.407(3) . ?
C1A C2A 1.412(3) . ?
C2A C3A 1.398(3) . ?
C2A C21A 1.504(3) . ?
C3A C4A 1.383(4) . ?
C4A C5A 1.389(3) . ?
C5A C6A 1.395(3) . ?
C6A C7A 1.500(3) . ?
C8A C13A 1.392(3) . ?
C8A C9A 1.393(3) . ?
C9A C10A 1.390(3) . ?
C10A C11A 1.376(4) . ?
C11A C12A 1.394(3) . ?
C12A C13A 1.386(3) . ?
C14A C15A 1.506(3) . ?
C15A C16A 1.398(3) . ?
C15A C20A 1.404(3) . ?
C16A C17A 1.380(4) . ?
C17A C18A 1.383(4) . ?
C18A C19A 1.383(4) . ?
C19A C20A 1.415(3) . ?
C19A C22A 1.502(4) . ?
C23A C28A 1.413(3) . ?
C23A C24A 1.414(3) . ?
C24A C25A 1.392(3) . ?
C24A C43A 1.505(3) . ?
C25A C26A 1.387(3) . ?
C26A C27A 1.388(3) . ?
C27A C28A 1.391(3) . ?
C28A C29A 1.498(3) . ?
C30A C31A 1.385(3) . ?
C30A C35A 1.394(3) . ?
C31A C32A 1.391(3) . ?
C32A C33A 1.385(3) . ?
C33A C34A 1.390(3) . ?
C34A C35A 1.392(3) . ?
C36A C37A 1.507(3) . ?
C37A C38A 1.394(3) . ?
C37A C42A 1.401(3) . ?
C38A C39A 1.389(3) . ?
C39A C40A 1.382(4) . ?
C40A C41A 1.391(4) . ?
C41A C42A 1.409(3) . ?
C41A C44A 1.504(4) . ?
Ni2 O2B 2.0605(13) . ?
Ni2 O1B 2.0706(14) . ?
Ni2 N1B 2.1080(17) . ?
Ni2 N3B 2.1131(17) . ?
Ni2 N2B 2.1416(16) . ?
Ni2 N4B 2.1449(17) . ?
O1B C1B 1.339(2) . ?
O2B C23B 1.342(2) . ?
O3B C20B 1.351(3) . ?
O4B C42B 1.362(2) . ?
N1B C8B 1.449(3) . ?
N1B C7B 1.504(3) . ?
N2B C13B 1.458(2) . ?
N2B C14B 1.500(2) . ?
N3B C30B 1.447(3) . ?
N3B C29B 1.505(2) . ?
N4B C35B 1.458(3) . ?
N4B C36B 1.494(3) . ?
C1B C6B 1.415(3) . ?
C1B C2B 1.416(3) . ?
C2B C3B 1.394(3) . ?
C2B C21B 1.502(3) . ?
C3B C4B 1.375(4) . ?
C4B C5B 1.391(4) . ?
C5B C6B 1.397(3) . ?
C6B C7B 1.496(3) . ?
C8B C13B 1.389(3) . ?
C8B C9B 1.393(3) . ?
C9B C10B 1.390(3) . ?
C10B C11B 1.386(3) . ?
C11B C12B 1.388(3) . ?
C12B C13B 1.389(3) . ?
C14B C15B 1.505(3) . ?
C15B C16B 1.393(3) . ?
C15B C20B 1.395(3) . ?
C16B C17B 1.384(4) . ?
C17B C18B 1.373(4) . ?
C18B C19B 1.370(4) . ?
C19B C20B 1.405(3) . ?
C19B C22B 1.502(4) . ?
C23B C24B 1.410(3) . ?
C23B C28B 1.411(3) . ?
C24B C25B 1.395(3) . ?
C24B C43B 1.503(3) . ?
C25B C26B 1.382(4) . ?
C26B C27B 1.385(3) . ?
C27B C28B 1.388(3) . ?
C28B C29B 1.493(3) . ?
C30B C35B 1.389(3) . ?
C30B C31B 1.395(3) . ?
C31B C32B 1.386(3) . ?
C32B C33B 1.383(4) . ?
C33B C34B 1.389(3) . ?
C34B C35B 1.394(3) . ?
C36B C37B 1.511(3) . ?
C37B C38B 1.391(3) . ?
C37B C42B 1.402(3) . ?
C38B C39B 1.385(3) . ?
C39B C40B 1.383(4) . ?
C40B C41B 1.389(3) . ?
C41B C42B 1.402(3) . ?
C41B C44B 1.506(3) . ?
C45 Cl3 1.736(3) . ?
C45 Cl2 1.750(3) . ?
C45 Cl1 1.765(3) . ?
C46A Cl6A 1.728(4) . ?
C46A Cl5A 1.730(4) . ?
C46A Cl4A 1.744(4) . ?
C46B Cl5B 1.723(16) . ?
C46B Cl6B 1.729(16) . ?
C46B Cl4B 1.751(16) . ?

loop_
_geom_hbond_atom_site_label_D
_geom_hbond_atom_site_label_H
_geom_hbond_atom_site_label_A
_geom_hbond_distance_DH
_geom_hbond_distance_HA
_geom_hbond_distance_DA
_geom_hbond_angle_DHA
_geom_hbond_site_symmetry_A
_geom_hbond_publ_flag
O3A H5 O1A 0.87(2) 1.66(3) 2.527(2) 176(2) . yes
O4A H6 O2A 0.84(3) 1.69(3) 2.529(2) 173(3) . yes
O3B H11 O1B 0.82(3) 1.69(3) 2.506(2) 173(3) . yes
O4B H12 O2B 0.87(3) 1.67(3) 2.524(2) 167(3) . yes

loop_
_geom_torsion_atom_site_label_1
_geom_torsion_atom_site_label_2
_geom_torsion_atom_site_label_3
_geom_torsion_atom_site_label_4
_geom_torsion
_geom_torsion_site_symmetry_1
_geom_torsion_site_symmetry_2
_geom_torsion_site_symmetry_3
_geom_torsion_site_symmetry_4
_geom_torsion_publ_flag
Ni1 O1A C1A C6A 55.0(2) . . . . ?
Ni1 O1A C1A C2A -123.66(16) . . . . ?
O1A C1A C2A C3A 174.55(18) . . . . ?
C6A C1A C2A C3A -4.1(3) . . . . ?
O1A C1A C2A C21A -7.2(3) . . . . ?
C6A C1A C2A C21A 174.17(18) . . . . ?
C1A C2A C3A C4A 1.4(3) . . . . ?
C21A C2A C3A C4A -176.8(2) . . . . ?
C2A C3A C4A C5A 1.6(3) . . . . ?
C3A C4A C5A C6A -1.9(3) . . . . ?
C4A C5A C6A C1A -0.8(3) . . . . ?
C4A C5A C6A C7A 175.44(19) . . . . ?
O1A C1A C6A C5A -174.85(17) . . . . ?
C2A C1A C6A C5A 3.9(3) . . . . ?
O1A C1A C6A C7A 8.7(3) . . . . ?
C2A C1A C6A C7A -172.54(17) . . . . ?
C5A C6A C7A N1A 116.6(2) . . . . ?
C1A C6A C7A N1A -67.1(2) . . . . ?
C8A N1A C7A C6A 167.76(16) . . . . ?
Ni1 N1A C7A C6A 48.4(2) . . . . ?
C7A N1A C8A C13A -99.4(2) . . . . ?
Ni1 N1A C8A C13A 24.4(2) . . . . ?
C7A N1A C8A C9A 80.7(2) . . . . ?
Ni1 N1A C8A C9A -155.64(16) . . . . ?
C13A C8A C9A C10A 0.1(3) . . . . ?
N1A C8A C9A C10A -179.86(18) . . . . ?
C8A C9A C10A C11A 0.1(3) . . . . ?
C9A C10A C11A C12A -0.1(3) . . . . ?
C10A C11A C12A C13A -0.1(3) . . . . ?
C11A C12A C13A C8A 0.4(3) . . . . ?
C11A C12A C13A N2A -175.93(19) . . . . ?
C9A C8A C13A C12A -0.4(3) . . . . ?
N1A C8A C13A C12A 179.60(18) . . . . ?
C9A C8A C13A N2A 176.02(17) . . . . ?
N1A C8A C13A N2A -4.0(3) . . . . ?
C14A N2A C13A C12A -70.4(2) . . . . ?
Ni1 N2A C13A C12A 157.93(16) . . . . ?
C14A N2A C13A C8A 113.3(2) . . . . ?
Ni1 N2A C13A C8A -18.4(2) . . . . ?
C13A N2A C14A C15A 159.22(17) . . . . ?
Ni1 N2A C14A C15A -75.45(19) . . . . ?
N2A C14A C15A C16A -70.5(2) . . . . ?
N2A C14A C15A C20A 109.7(2) . . . . ?
C20A C15A C16A C17A 1.1(3) . . . . ?
C14A C15A C16A C17A -178.8(2) . . . . ?
C15A C16A C17A C18A 0.9(4) . . . . ?
C16A C17A C18A C19A -1.7(4) . . . . ?
C17A C18A C19A C20A 0.4(4) . . . . ?
C17A C18A C19A C22A -179.8(2) . . . . ?
C16A C15A C20A O3A 179.9(2) . . . . ?
C14A C15A C20A O3A -0.3(3) . . . . ?
C16A C15A C20A C19A -2.3(3) . . . . ?
C14A C15A C20A C19A 177.48(18) . . . . ?
C18A C19A C20A O3A 179.5(2) . . . . ?
C22A C19A C20A O3A -0.3(3) . . . . ?
C18A C19A C20A C15A 1.6(3) . . . . ?
C22A C19A C20A C15A -178.2(2) . . . . ?
Ni1 O2A C23A C28A -54.5(2) . . . . ?
Ni1 O2A C23A C24A 124.36(16) . . . . ?
O2A C23A C24A C25A -173.55(18) . . . . ?
C28A C23A C24A C25A 5.3(3) . . . . ?
O2A C23A C24A C43A 8.1(3) . . . . ?
C28A C23A C24A C43A -173.09(18) . . . . ?
C23A C24A C25A C26A -1.7(3) . . . . ?
C43A C24A C25A C26A 176.7(2) . . . . ?
C24A C25A C26A C27A -2.6(3) . . . . ?
C25A C26A C27A C28A 3.1(3) . . . . ?
C26A C27A C28A C23A 0.5(3) . . . . ?
C26A C27A C28A C29A -175.44(19) . . . . ?
O2A C23A C28A C27A 174.07(17) . . . . ?
C24A C23A C28A C27A -4.8(3) . . . . ?
O2A C23A C28A C29A -9.7(3) . . . . ?
C24A C23A C28A C29A 171.38(17) . . . . ?
C27A C28A C29A N3A -116.0(2) . . . . ?
C23A C28A C29A N3A 67.9(2) . . . . ?
C30A N3A C29A C28A -167.73(16) . . . . ?
Ni1 N3A C29A C28A -48.02(19) . . . . ?
C29A N3A C30A C31A -79.5(2) . . . . ?
Ni1 N3A C30A C31A 156.65(15) . . . . ?
C29A N3A C30A C35A 99.96(19) . . . . ?
Ni1 N3A C30A C35A -23.89(19) . . . . ?
C35A C30A C31A C32A -0.4(3) . . . . ?
N3A C30A C31A C32A 179.03(18) . . . . ?
C30A C31A C32A C33A -0.3(3) . . . . ?
C31A C32A C33A C34A 0.5(3) . . . . ?
C32A C33A C34A C35A -0.1(3) . . . . ?
C33A C34A C35A C30A -0.6(3) . . . . ?
C33A C34A C35A N4A 175.46(19) . . . . ?
C31A C30A C35A C34A 0.9(3) . . . . ?
N3A C30A C35A C34A -178.58(17) . . . . ?
C31A C30A C35A N4A -175.35(17) . . . . ?
N3A C30A C35A N4A 5.2(3) . . . . ?
C36A N4A C35A C34A 68.4(2) . . . . ?
Ni1 N4A C35A C34A -159.90(16) . . . . ?
C36A N4A C35A C30A -115.48(19) . . . . ?
Ni1 N4A C35A C30A 16.2(2) . . . . ?
C35A N4A C36A C37A -162.30(17) . . . . ?
Ni1 N4A C36A C37A 71.71(19) . . . . ?
N4A C36A C37A C38A 68.7(2) . . . . ?
N4A C36A C37A C42A -111.4(2) . . . . ?
C42A C37A C38A C39A -0.3(3) . . . . ?
C36A C37A C38A C39A 179.6(2) . . . . ?
C37A C38A C39A C40A -0.5(4) . . . . ?
C38A C39A C40A C41A 0.7(4) . . . . ?
C39A C40A C41A C42A -0.1(4) . . . . ?
C39A C40A C41A C44A 179.3(2) . . . . ?
C38A C37A C42A O4A 179.02(19) . . . . ?
C36A C37A C42A O4A -0.8(3) . . . . ?
C38A C37A C42A C41A 0.9(3) . . . . ?
C36A C37A C42A C41A -178.97(19) . . . . ?
C40A C41A C42A O4A -178.9(2) . . . . ?
C44A C41A C42A O4A 1.7(3) . . . . ?
C40A C41A C42A C37A -0.7(3) . . . . ?
C44A C41A C42A C37A 179.9(2) . . . . ?
Ni2 O1B C1B C6B 53.2(2) . . . . ?
Ni2 O1B C1B C2B -125.11(18) . . . . ?
O1B C1B C2B C3B 175.2(2) . . . . ?
C6B C1B C2B C3B -3.0(3) . . . . ?
O1B C1B C2B C21B -4.2(3) . . . . ?
C6B C1B C2B C21B 177.61(19) . . . . ?
C1B C2B C3B C4B 0.1(4) . . . . ?
C21B C2B C3B C4B 179.5(2) . . . . ?
C2B C3B C4B C5B 2.3(4) . . . . ?
C3B C4B C5B C6B -1.8(4) . . . . ?
C4B C5B C6B C1B -1.1(4) . . . . ?
C4B C5B C6B C7B 174.7(2) . . . . ?
O1B C1B C6B C5B -174.8(2) . . . . ?
C2B C1B C6B C5B 3.5(3) . . . . ?
O1B C1B C6B C7B 9.3(3) . . . . ?
C2B C1B C6B C7B -172.38(19) . . . . ?
C5B C6B C7B N1B 118.2(2) . . . . ?
C1B C6B C7B N1B -66.0(3) . . . . ?
C8B N1B C7B C6B 167.28(18) . . . . ?
Ni2 N1B C7B C6B 47.9(2) . . . . ?
C7B N1B C8B C13B -99.8(2) . . . . ?
Ni2 N1B C8B C13B 23.9(2) . . . . ?
C7B N1B C8B C9B 79.7(2) . . . . ?
Ni2 N1B C8B C9B -156.50(17) . . . . ?
C13B C8B C9B C10B 0.1(3) . . . . ?
N1B C8B C9B C10B -179.42(19) . . . . ?
C8B C9B C10B C11B -0.4(3) . . . . ?
C9B C10B C11B C12B 0.1(3) . . . . ?
C10B C11B C12B C13B 0.4(3) . . . . ?
C9B C8B C13B C12B 0.3(3) . . . . ?
N1B C8B C13B C12B 179.93(18) . . . . ?
C9B C8B C13B N2B 176.88(18) . . . . ?
N1B C8B C13B N2B -3.5(3) . . . . ?
C11B C12B C13B C8B -0.6(3) . . . . ?
C11B C12B C13B N2B -177.05(18) . . . . ?
C14B N2B C13B C8B 114.1(2) . . . . ?
Ni2 N2B C13B C8B -18.4(2) . . . . ?
C14B N2B C13B C12B -69.4(2) . . . . ?
Ni2 N2B C13B C12B 158.06(16) . . . . ?
C13B N2B C14B C15B 160.09(17) . . . . ?
Ni2 N2B C14B C15B -74.5(2) . . . . ?
N2B C14B C15B C16B -73.1(3) . . . . ?
N2B C14B C15B C20B 105.4(2) . . . . ?
C20B C15B C16B C17B -1.5(4) . . . . ?
C14B C15B C16B C17B 177.0(2) . . . . ?
C15B C16B C17B C18B 0.4(5) . . . . ?
C16B C17B C18B C19B 1.2(5) . . . . ?
C17B C18B C19B C20B -1.4(4) . . . . ?
C17B C18B C19B C22B 177.7(3) . . . . ?
C16B C15B C20B O3B -176.7(2) . . . . ?
C14B C15B C20B O3B 4.8(3) . . . . ?
C16B C15B C20B C19B 1.2(3) . . . . ?
C14B C15B C20B C19B -177.25(19) . . . . ?
C18B C19B C20B O3B 178.3(2) . . . . ?
C22B C19B C20B O3B -0.9(3) . . . . ?
C18B C19B C20B C15B 0.2(3) . . . . ?
C22B C19B C20B C15B -179.0(2) . . . . ?
Ni2 O2B C23B C24B 127.46(16) . . . . ?
Ni2 O2B C23B C28B -53.1(2) . . . . ?
O2B C23B C24B C25B -178.95(18) . . . . ?
C28B C23B C24B C25B 1.6(3) . . . . ?
O2B C23B C24B C43B 3.0(3) . . . . ?
C28B C23B C24B C43B -176.42(18) . . . . ?
C23B C24B C25B C26B -0.5(3) . . . . ?
C43B C24B C25B C26B 177.5(2) . . . . ?
C24B C25B C26B C27B -1.2(4) . . . . ?
C25B C26B C27B C28B 1.7(3) . . . . ?
C26B C27B C28B C23B -0.6(3) . . . . ?
C26B C27B C28B C29B -174.3(2) . . . . ?
O2B C23B C28B C27B 179.48(18) . . . . ?
C24B C23B C28B C27B -1.1(3) . . . . ?
O2B C23B C28B C29B -6.7(3) . . . . ?
C24B C23B C28B C29B 172.78(17) . . . . ?
C27B C28B C29B N3B -121.3(2) . . . . ?
C23B C28B C29B N3B 65.0(2) . . . . ?
C30B N3B C29B C28B -169.59(17) . . . . ?
Ni2 N3B C29B C28B -51.5(2) . . . . ?
C29B N3B C30B C35B 95.8(2) . . . . ?
Ni2 N3B C30B C35B -26.6(2) . . . . ?
C29B N3B C30B C31B -81.4(2) . . . . ?
Ni2 N3B C30B C31B 156.21(16) . . . . ?
C35B C30B C31B C32B -0.2(3) . . . . ?
N3B C30B C31B C32B 176.94(19) . . . . ?
C30B C31B C32B C33B -0.6(3) . . . . ?
C31B C32B C33B C34B 0.9(3) . . . . ?
C32B C33B C34B C35B -0.5(3) . . . . ?
C31B C30B C35B C34B 0.6(3) . . . . ?
N3B C30B C35B C34B -176.63(18) . . . . ?
C31B C30B C35B N4B -176.29(18) . . . . ?
N3B C30B C35B N4B 6.5(3) . . . . ?
C33B C34B C35B C30B -0.2(3) . . . . ?
C33B C34B C35B N4B 176.51(19) . . . . ?
C36B N4B C35B C30B -116.1(2) . . . . ?
Ni2 N4B C35B C30B 17.0(2) . . . . ?
C36B N4B C35B C34B 67.2(2) . . . . ?
Ni2 N4B C35B C34B -159.83(16) . . . . ?
C35B N4B C36B C37B -166.65(17) . . . . ?
Ni2 N4B C36B C37B 66.5(2) . . . . ?
N4B C36B C37B C38B 66.6(2) . . . . ?
N4B C36B C37B C42B -112.4(2) . . . . ?
C42B C37B C38B C39B 1.0(3) . . . . ?
C36B C37B C38B C39B -178.0(2) . . . . ?
C37B C38B C39B C40B -1.2(4) . . . . ?
C38B C39B C40B C41B 0.2(4) . . . . ?
C39B C40B C41B C42B 0.9(4) . . . . ?
C39B C40B C41B C44B -179.7(2) . . . . ?
C38B C37B C42B O4B 179.58(19) . . . . ?
C36B C37B C42B O4B -1.5(3) . . . . ?
C38B C37B C42B C41B 0.1(3) . . . . ?
C36B C37B C42B C41B 179.07(19) . . . . ?
C40B C41B C42B O4B 179.5(2) . . . . ?
C44B C41B C42B O4B 0.1(3) . . . . ?
C40B C41B C42B C37B -1.0(3) . . . . ?
C44B C41B C42B C37B 179.6(2) . . . . ?
